data_7205782
loop_
_publ_author_name
'Zhang, Hai-Juan'
'Wang, Xiao-Zhu'
'Zhu, Dun-Ru'
'Song, You'
'Xu, Yan'
'Xu, Heng'
'Shen, Xuan'
'Gao, Ting'
'Huang, Min-Xue'

_publ_section_title
;
 Novel 3D lanthanide-organic frameworks with an unusual infinite
 nanosized ribbon [Ln3(\m3--OH)2(--CO2)6]+n (Ln = Eu, Gd, Dy):
 syntheses, structures, luminescence, and magnetic properties
;
_journal_issue 7
_journal_name_full CrystEngComm
_journal_page_first 2586
_journal_paper_doi 10.1039/c0ce00766h
_journal_volume 13
_journal_year 2011
_chemical_formula_moiety 'C35 H35 Gd3 O22, O '
_chemical_formula_sum 'C35 H35 Gd3 O23'
_chemical_formula_weight 1295.38
_chemical_name_systematic
;
?
;
_space_group_IT_number 14
_symmetry_cell_setting monoclinic
_symmetry_space_group_name_Hall '-P 2ybc'
_symmetry_space_group_name_H-M 'P 1 21/c 1'
_atom_sites_solution_hydrogens geom
_atom_sites_solution_primary direct
_atom_sites_solution_secondary difmap
_audit_creation_method SHELXL-97
_cell_angle_alpha 90.00
_cell_angle_beta 96.082(5)
_cell_angle_gamma 90.00
_cell_formula_units_Z 4
_cell_length_a 10.051(4)
_cell_length_b 31.543(12)
_cell_length_c 12.420(5)
_cell_measurement_reflns_used 30
_cell_measurement_temperature 296(2)
_cell_measurement_theta_max 26.58
_cell_measurement_theta_min 1.88
_cell_volume 3915(3)
_computing_cell_refinement 'Bruker SMART'
_computing_data_collection 'Bruker SMART'
_computing_data_reduction 'Bruker SAINT'
_computing_molecular_graphics 'Bruker SHELXTL'
_computing_publication_material 'Bruker SHELXTL'
_computing_structure_refinement 'Bruker SHELXTL'
_computing_structure_solution 'Bruker SHELXTL'
_diffrn_ambient_temperature 296(2)
_diffrn_measured_fraction_theta_full 0.992
_diffrn_measured_fraction_theta_max 0.992
_diffrn_measurement_device_type 'CCD area detector'
_diffrn_measurement_method 'phi and omega scans'
_diffrn_radiation_monochromator graphite
_diffrn_radiation_source 'fine-focus sealed tube'
_diffrn_radiation_type MoK\a
_diffrn_radiation_wavelength 0.71073
_diffrn_reflns_av_R_equivalents 0.0806
_diffrn_reflns_av_sigmaI/netI 0.0617
_diffrn_reflns_limit_h_max 12
_diffrn_reflns_limit_h_min -11
_diffrn_reflns_limit_k_max 34
_diffrn_reflns_limit_k_min -38
_diffrn_reflns_limit_l_max 12
_diffrn_reflns_limit_l_min -15
_diffrn_reflns_number 20992
_diffrn_reflns_theta_full 26.00
_diffrn_reflns_theta_max 26.00
_diffrn_reflns_theta_min 1.77
_exptl_absorpt_coefficient_mu 5.116
_exptl_absorpt_correction_T_max 0.6850
_exptl_absorpt_correction_T_min 0.4277
_exptl_absorpt_correction_type empirical
_exptl_absorpt_process_details '(North, Phillips & Mathews, 1968)'
_exptl_crystal_colour Colourless
_exptl_crystal_density_diffrn 2.198
_exptl_crystal_density_method 'not measured'
_exptl_crystal_description Prism
_exptl_crystal_F_000 2484
_exptl_crystal_size_max 0.20
_exptl_crystal_size_mid 0.14
_exptl_crystal_size_min 0.08
_refine_diff_density_max 1.679
_refine_diff_density_min -1.688
_refine_diff_density_rms 0.199
_refine_ls_extinction_method none
_refine_ls_goodness_of_fit_ref 1.037
_refine_ls_hydrogen_treatment mixed
_refine_ls_matrix_type full
_refine_ls_number_parameters 562
_refine_ls_number_reflns 7633
_refine_ls_number_restraints 12
_refine_ls_restrained_S_all 1.040
_refine_ls_R_factor_all 0.0405
_refine_ls_R_factor_gt 0.0339
_refine_ls_shift/su_max 0.003
_refine_ls_shift/su_mean 0.000
_refine_ls_structure_factor_coef Fsqd
_refine_ls_weighting_details 'calc w=1/[\s^2^(Fo^2^)+(0.0300P)^2^+0.0000P] where P=(Fo^2^+2Fc^2^)/3'
_refine_ls_weighting_scheme calc
_refine_ls_wR_factor_gt 0.0734
_refine_ls_wR_factor_ref 0.0766
_reflns_number_gt 6540
_reflns_number_total 7633
_reflns_threshold_expression >2sigma(I)
_cod_data_source_file c0ce00766h.txt
_cod_data_source_block wxz4
_cod_depositor_comments
;
The following automatic conversions were performed:
'_symmetry_cell_setting' value 'Monoclinic' changed to 'monoclinic'
according to '/home/saulius/struct/CIF-dictionaries/cif_core.dic'
dictionary named 'cif_core.dic' version 2.4.1 from 2010-06-29.

Automatic conversion script
Id: cif_fix_enum 1555 2011-01-17 13:19:09Z saulius 
;
_cod_original_sg_symbol_Hall '-P 2ybc '
_cod_original_sg_symbol_H-M 'P2(1)/c '
_cod_database_code 7205782

loop_
_symmetry_equiv_pos_as_xyz
'x, y, z'
'-x, y+1/2, -z+1/2'
'-x, -y, -z'
'x, -y-1/2, z-1/2'

loop_
_atom_site_label
_atom_site_type_symbol
_atom_site_fract_x
_atom_site_fract_y
_atom_site_fract_z
_atom_site_U_iso_or_equiv
_atom_site_adp_type
_atom_site_occupancy
_atom_site_symmetry_multiplicity
_atom_site_calc_flag
_atom_site_refinement_flags
_atom_site_disorder_assembly
_atom_site_disorder_group
Gd1 Gd -0.48779(2) 0.766297(7) 0.83503(2) 0.01354(7) Uani 1 1 d . . .
Gd2 Gd -0.88055(2) 0.773491(7) 0.85084(2) 0.01458(7) Uani 1 1 d . . .
Gd3 Gd -0.68897(2) 0.793489(7) 0.571392(19) 0.01332(7) Uani 1 1 d . . .
C1 C -0.3751(6) 0.7540(2) 1.0992(5) 0.0323(14) Uani 1 1 d . . .
H1A H -0.2941 0.7525 1.1428 0.039 Uiso 1 1 calc R . .
C2 C -1.0044(5) 0.76039(18) 0.5815(5) 0.0270(13) Uani 1 1 d . . .
H2A H -1.0853 0.7514 0.5454 0.032 Uiso 1 1 calc R . .
C3 C -1.1822(5) 0.81614(18) 0.8265(5) 0.0296(14) Uani 1 1 d . . .
H3A H -1.1447 0.8415 0.8061 0.035 Uiso 1 1 calc R . .
C4 C -0.5538(5) 0.85421(15) 0.8089(4) 0.0187(11) Uani 1 1 d . . .
C5 C -0.5494(5) 0.90014(16) 0.7863(4) 0.0209(11) Uani 1 1 d . . .
C6 C -0.5856(6) 0.93146(16) 0.8586(5) 0.0269(13) Uani 1 1 d . . .
C7 C -0.5753(6) 0.97367(17) 0.8321(5) 0.0312(14) Uani 1 1 d . . .
H7A H -0.5989 0.9941 0.8807 0.037 Uiso 1 1 calc R . .
C8 C -0.5312(6) 0.98682(16) 0.7356(5) 0.0270(13) Uani 1 1 d . . .
C9 C -0.4954(7) 0.95558(18) 0.6642(5) 0.0385(16) Uani 1 1 d . . .
H9A H -0.4638 0.9633 0.5993 0.046 Uiso 1 1 calc R . .
C10 C -0.5070(6) 0.91314(16) 0.6900(5) 0.0306(14) Uani 1 1 d . . .
H10A H -0.4854 0.8928 0.6406 0.037 Uiso 1 1 calc R . .
C11 C -0.5196(6) 1.03235(16) 0.7083(5) 0.0251(12) Uani 1 1 d . . .
C12 C -0.5926(6) 1.06341(17) 0.7538(5) 0.0275(13) Uani 1 1 d . . .
H12A H -0.6512 1.0556 0.8035 0.033 Uiso 1 1 calc R . .
C13 C -0.5814(5) 1.10570(16) 0.7279(4) 0.0225(12) Uani 1 1 d . . .
C14 C -0.4983(5) 1.11797(16) 0.6503(4) 0.0222(12) Uani 1 1 d . . .
C15 C -0.4230(6) 1.08708(16) 0.6042(5) 0.0284(13) Uani 1 1 d . . .
H15A H -0.3662 1.0949 0.5530 0.034 Uiso 1 1 calc R . .
C16 C -0.4317(6) 1.04494(17) 0.6337(5) 0.0323(14) Uani 1 1 d . . .
H16A H -0.3789 1.0248 0.6039 0.039 Uiso 1 1 calc R . .
C17 C -0.4778(5) 1.16308(16) 0.6174(4) 0.0197(11) Uani 1 1 d . . .
C18 C -0.7318(7) 1.1272(2) 0.8575(6) 0.0463(18) Uani 1 1 d . . .
H18A H -0.7769 1.1522 0.8784 0.069 Uiso 1 1 calc R . .
H18B H -0.6737 1.1168 0.9181 0.069 Uiso 1 1 calc R . .
H18C H -0.7966 1.1058 0.8343 0.069 Uiso 1 1 calc R . .
C19 C -0.6890(8) 0.9465(2) 1.0194(6) 0.053(2) Uani 1 1 d . . .
H19A H -0.7194 0.9317 1.0798 0.079 Uiso 1 1 calc R . .
H19B H -0.7629 0.9611 0.9804 0.079 Uiso 1 1 calc R . .
H19C H -0.6214 0.9666 1.0451 0.079 Uiso 1 1 calc R . .
C20 C -0.8566(5) 0.86581(16) 0.6940(5) 0.0213(12) Uani 1 1 d . . .
C21 C -0.8898(6) 0.91180(17) 0.6962(5) 0.0248(12) Uani 1 1 d . . .
C22 C -0.9511(6) 0.93286(17) 0.7779(5) 0.0305(14) Uani 1 1 d . . .
C23 C -0.9776(6) 0.97611(17) 0.7711(5) 0.0333(14) Uani 1 1 d . . .
H23A H -1.0185 0.9893 0.8259 0.040 Uiso 1 1 calc R . .
C24 C -0.9439(6) 1.00023(17) 0.6831(5) 0.0292(13) Uani 1 1 d . . .
C25 C -0.8827(6) 0.97973(17) 0.6025(5) 0.0311(14) Uani 1 1 d . . .
H25A H -0.8585 0.9950 0.5435 0.037 Uiso 1 1 calc R . .
C26 C -0.8576(6) 0.93684(17) 0.6098(5) 0.0307(14) Uani 1 1 d . . .
H26A H -0.8172 0.9239 0.5544 0.037 Uiso 1 1 calc R . .
C27 C -0.9779(6) 1.04643(16) 0.6763(5) 0.0278(13) Uani 1 1 d . . .
C28 C -0.9073(6) 1.07388(17) 0.6132(5) 0.0298(14) Uani 1 1 d . . .
H28A H -0.8377 1.0634 0.5772 0.036 Uiso 1 1 calc R . .
C29 C -0.9407(6) 1.11595(17) 0.6046(5) 0.0270(13) Uani 1 1 d . . .
C30 C -1.0456(5) 1.13260(16) 0.6562(5) 0.0258(13) Uani 1 1 d . . .
C31 C -1.1140(6) 1.10564(17) 0.7181(5) 0.0319(14) Uani 1 1 d . . .
H31A H -1.1833 1.1164 0.7541 0.038 Uiso 1 1 calc R . .
C32 C -1.0825(6) 1.06312(18) 0.7284(6) 0.0373(16) Uani 1 1 d . . .
H32A H -1.1311 1.0456 0.7700 0.045 Uiso 1 1 calc R . .
C33 C -1.0844(6) 1.17871(16) 0.6481(4) 0.0240(12) Uani 1 1 d . . .
C34 C -0.7974(7) 1.1292(2) 0.4643(6) 0.0471(18) Uani 1 1 d . . .
H34A H -0.7587 1.1527 0.4295 0.071 Uiso 1 1 calc R . .
H34B H -0.8531 1.1132 0.4115 0.071 Uiso 1 1 calc R . .
H34C H -0.7275 1.1114 0.4978 0.071 Uiso 1 1 calc R . .
C35 C -1.0727(10) 0.9262(3) 0.9341(8) 0.080(3) Uani 1 1 d U . .
H35A H -1.0843 0.9061 0.9905 0.120 Uiso 1 1 calc R . .
H35B H -1.1575 0.9316 0.8933 0.120 Uiso 1 1 calc R . .
H35C H -1.0373 0.9522 0.9657 0.120 Uiso 1 1 calc R . .
O1W O -0.2849(4) 0.72234(13) 0.8343(5) 0.0443(13) Uani 1 1 d D . .
H1WA H -0.213(4) 0.7367(16) 0.850(6) 0.066 Uiso 1 1 d D . .
H1WB H -0.270(6) 0.6964(9) 0.816(6) 0.066 Uiso 1 1 d D . .
O2W O -0.8743(4) 0.83306(12) 0.9873(4) 0.0330(10) Uani 1 1 d D . .
H2WA H -0.810(5) 0.8349(18) 1.037(4) 0.050 Uiso 1 1 d D . .
H2WB H -0.886(6) 0.8522(15) 0.940(4) 0.050 Uiso 1 1 d D . .
O3W O -0.6286(4) 0.83951(14) 1.1053(4) 0.0405(11) Uani 1 1 d . . .
O1 O -0.4762(3) 0.74213(11) 1.1421(3) 0.0186(8) Uani 1 1 d . . .
O2 O -0.3696(4) 0.76712(15) 1.0083(3) 0.0419(12) Uani 1 1 d . . .
O3 O -0.7149(3) 0.75598(10) 0.7326(3) 0.0156(7) Uani 1 1 d . . .
O4 O -0.9028(3) 0.75703(11) 0.5296(3) 0.0199(8) Uani 1 1 d . . .
O5 O -1.0085(4) 0.77396(13) 0.6730(3) 0.0307(10) Uani 1 1 d . . .
O6 O -0.6655(3) 0.73538(10) 0.4532(3) 0.0160(7) Uani 1 1 d . . .
O7 O -0.4698(4) 1.19134(11) 0.6886(3) 0.0226(8) Uani 1 1 d . . .
O8 O -0.4677(4) 1.16982(11) 0.5189(3) 0.0250(8) Uani 1 1 d . . .
O9 O -0.6541(4) 1.13719(12) 0.7702(4) 0.0368(11) Uani 1 1 d . . .
O10 O -0.6353(6) 0.91723(12) 0.9502(4) 0.0517(14) Uani 1 1 d . . .
O11 O -0.5307(4) 0.84008(11) 0.9027(3) 0.0268(9) Uani 1 1 d . . .
O12 O -0.5721(3) 0.82900(10) 0.7281(3) 0.0215(8) Uani 1 1 d . . .
O13 O -1.0024(4) 1.20601(12) 0.6820(4) 0.0401(11) Uani 1 1 d . . .
O14 O -1.2018(4) 1.18773(12) 0.6090(3) 0.0290(9) Uani 1 1 d . . .
O15 O -0.8756(5) 1.14461(13) 0.5441(4) 0.0478(12) Uani 1 1 d . . .
O16 O -0.9823(5) 0.90941(13) 0.8645(4) 0.0527(14) Uani 1 1 d . . .
O17 O -0.8223(4) 0.85151(11) 0.6070(3) 0.0256(9) Uani 1 1 d . . .
O18 O -0.8616(4) 0.84381(11) 0.7790(3) 0.0289(9) Uani 1 1 d . . .
O19 O -1.1039(3) 0.79009(12) 0.8720(3) 0.0251(9) Uani 1 1 d . . .
O20 O -1.3041(3) 0.81260(12) 0.8049(3) 0.0285(9) Uani 1 1 d . . .

loop_
_atom_site_aniso_label
_atom_site_aniso_U_11
_atom_site_aniso_U_22
_atom_site_aniso_U_33
_atom_site_aniso_U_23
_atom_site_aniso_U_13
_atom_site_aniso_U_12
Gd1 0.01124(14) 0.01450(12) 0.01480(14) 0.00129(9) 0.00105(9) -0.00017(9)
Gd2 0.01074(14) 0.01751(13) 0.01547(14) 0.00135(10) 0.00131(10) 0.00058(9)
Gd3 0.01292(14) 0.01323(12) 0.01377(14) -0.00032(9) 0.00129(9) 0.00050(9)
C1 0.017(3) 0.058(4) 0.021(3) 0.007(3) -0.003(2) -0.005(3)
C2 0.013(3) 0.043(3) 0.026(3) -0.007(3) 0.004(2) -0.004(2)
C3 0.018(3) 0.024(3) 0.047(4) 0.002(3) 0.004(3) -0.003(2)
C4 0.014(3) 0.018(2) 0.024(3) -0.001(2) 0.002(2) 0.003(2)
C5 0.018(3) 0.019(3) 0.025(3) -0.001(2) -0.001(2) -0.003(2)
C6 0.035(4) 0.020(3) 0.026(3) -0.002(2) 0.007(3) -0.001(2)
C7 0.045(4) 0.021(3) 0.029(3) -0.004(2) 0.008(3) 0.002(3)
C8 0.028(3) 0.021(3) 0.032(3) 0.006(2) 0.002(3) -0.001(2)
C9 0.070(5) 0.025(3) 0.023(3) 0.003(3) 0.014(3) -0.004(3)
C10 0.053(4) 0.016(3) 0.024(3) -0.004(2) 0.010(3) -0.003(3)
C11 0.033(3) 0.019(3) 0.022(3) 0.000(2) -0.001(2) -0.002(2)
C12 0.031(3) 0.027(3) 0.026(3) 0.004(2) 0.010(2) -0.003(2)
C13 0.022(3) 0.021(3) 0.025(3) 0.001(2) 0.002(2) -0.003(2)
C14 0.024(3) 0.017(3) 0.026(3) -0.001(2) 0.003(2) -0.001(2)
C15 0.036(4) 0.022(3) 0.030(3) 0.002(2) 0.017(3) -0.001(2)
C16 0.040(4) 0.020(3) 0.039(4) -0.003(3) 0.015(3) 0.005(2)
C17 0.016(3) 0.022(3) 0.022(3) 0.001(2) 0.004(2) -0.004(2)
C18 0.057(5) 0.035(3) 0.052(5) 0.001(3) 0.031(4) -0.002(3)
C19 0.083(6) 0.038(4) 0.043(4) -0.004(3) 0.035(4) 0.000(4)
C20 0.013(3) 0.022(3) 0.029(3) -0.003(2) -0.003(2) 0.001(2)
C21 0.024(3) 0.025(3) 0.025(3) 0.001(2) 0.000(2) 0.000(2)
C22 0.039(4) 0.023(3) 0.031(3) 0.001(3) 0.010(3) 0.002(3)
C23 0.044(4) 0.023(3) 0.035(4) 0.000(3) 0.016(3) 0.006(3)
C24 0.027(3) 0.019(3) 0.041(4) 0.000(3) 0.004(3) 0.003(2)
C25 0.038(4) 0.023(3) 0.034(4) 0.005(3) 0.008(3) 0.005(2)
C26 0.036(4) 0.027(3) 0.030(3) 0.001(3) 0.010(3) 0.007(3)
C27 0.025(3) 0.020(3) 0.038(4) -0.001(2) 0.001(3) 0.003(2)
C28 0.030(3) 0.023(3) 0.036(4) 0.000(3) 0.005(3) 0.005(2)
C29 0.022(3) 0.027(3) 0.031(3) 0.002(2) 0.000(2) 0.001(2)
C30 0.021(3) 0.021(3) 0.034(3) 0.001(2) -0.006(2) 0.001(2)
C31 0.025(3) 0.027(3) 0.045(4) -0.001(3) 0.010(3) 0.006(2)
C32 0.035(4) 0.025(3) 0.055(4) 0.008(3) 0.014(3) 0.002(3)
C33 0.031(3) 0.019(3) 0.021(3) 0.001(2) -0.002(2) 0.005(2)
C34 0.037(4) 0.060(4) 0.045(4) 0.004(4) 0.008(3) -0.005(3)
C35 0.092(5) 0.075(4) 0.079(4) 0.006(4) 0.042(4) 0.010(4)
O1W 0.015(2) 0.029(2) 0.087(4) 0.001(3) 0.002(2) 0.0017(18)
O2W 0.037(3) 0.028(2) 0.033(3) -0.0028(19) -0.0055(19) 0.0036(18)
O3W 0.040(3) 0.045(3) 0.034(3) 0.001(2) -0.005(2) -0.007(2)
O1 0.0115(19) 0.0253(18) 0.019(2) 0.0012(15) 0.0041(14) -0.0031(14)
O2 0.023(2) 0.083(3) 0.020(2) 0.015(2) 0.0004(17) -0.014(2)
O3 0.0129(18) 0.0198(17) 0.0142(18) 0.0016(14) 0.0021(14) 0.0037(14)
O4 0.017(2) 0.0225(18) 0.021(2) -0.0029(16) 0.0046(15) -0.0030(15)
O5 0.026(2) 0.051(3) 0.017(2) -0.0077(18) 0.0059(17) 0.0029(18)
O6 0.0095(18) 0.0209(17) 0.0179(19) -0.0002(14) 0.0033(14) 0.0029(13)
O7 0.025(2) 0.0173(18) 0.026(2) -0.0022(16) 0.0047(16) -0.0024(15)
O8 0.030(2) 0.0261(19) 0.019(2) 0.0051(16) 0.0040(16) -0.0072(16)
O9 0.048(3) 0.022(2) 0.046(3) 0.0022(19) 0.027(2) 0.0024(18)
O10 0.105(4) 0.020(2) 0.037(3) 0.003(2) 0.039(3) 0.004(2)
O11 0.035(2) 0.0215(19) 0.025(2) 0.0048(17) 0.0089(17) 0.0014(16)
O12 0.020(2) 0.0179(17) 0.025(2) -0.0027(16) -0.0020(15) 0.0014(15)
O13 0.040(3) 0.024(2) 0.053(3) -0.002(2) -0.012(2) 0.0048(18)
O14 0.020(2) 0.034(2) 0.032(2) 0.0084(19) 0.0029(17) 0.0115(17)
O15 0.059(3) 0.026(2) 0.063(3) 0.011(2) 0.027(3) 0.002(2)
O16 0.083(4) 0.031(2) 0.053(3) 0.015(2) 0.044(3) 0.021(2)
O17 0.027(2) 0.0223(19) 0.028(2) -0.0039(17) 0.0037(17) 0.0039(16)
O18 0.037(2) 0.0204(19) 0.030(2) 0.0042(17) 0.0074(18) 0.0020(17)
O19 0.014(2) 0.038(2) 0.023(2) 0.0036(17) 0.0024(15) 0.0071(16)
O20 0.011(2) 0.034(2) 0.039(3) 0.0107(19) -0.0006(16) -0.0027(16)

loop_
_atom_type_symbol
_atom_type_description
_atom_type_scat_dispersion_real
_atom_type_scat_dispersion_imag
_atom_type_scat_source
C C 0.0033 0.0016 'International Tables Vol C Tables 4.2.6.8 and 6.1.1.4'
H H 0.0000 0.0000 'International Tables Vol C Tables 4.2.6.8 and 6.1.1.4'
Gd Gd -0.1653 3.9035 'International Tables Vol C Tables 4.2.6.8 and 6.1.1.4'
O O 0.0106 0.0060 'International Tables Vol C Tables 4.2.6.8 and 6.1.1.4'

loop_
_geom_angle_atom_site_label_1
_geom_angle_atom_site_label_2
_geom_angle_atom_site_label_3
_geom_angle
_geom_angle_site_symmetry_1
_geom_angle_site_symmetry_3
_geom_angle_publ_flag
O2 Gd1 O20 79.30(14) . 1_655 ?
O2 Gd1 O7 100.85(14) . 2_446 ?
O20 Gd1 O7 134.55(13) 1_655 2_446 ?
O2 Gd1 O1 146.60(14) . 4_575 ?
O20 Gd1 O1 78.20(13) 1_655 4_575 ?
O7 Gd1 O1 78.39(12) 2_446 4_575 ?
O2 Gd1 O6 77.23(13) . 4_576 ?
O20 Gd1 O6 136.88(12) 1_655 4_576 ?
O7 Gd1 O6 85.45(11) 2_446 4_576 ?
O1 Gd1 O6 135.22(12) 4_575 4_576 ?
O2 Gd1 O1W 70.80(18) . . ?
O20 Gd1 O1W 72.15(14) 1_655 . ?
O7 Gd1 O1W 65.45(13) 2_446 . ?
O1 Gd1 O1W 78.95(16) 4_575 . ?
O6 Gd1 O1W 130.61(15) 4_576 . ?
O2 Gd1 O12 126.39(14) . . ?
O20 Gd1 O12 70.00(12) 1_655 . ?
O7 Gd1 O12 132.03(12) 2_446 . ?
O1 Gd1 O12 66.93(11) 4_575 . ?
O6 Gd1 O12 96.29(12) 4_576 . ?
O1W Gd1 O12 132.98(15) . . ?
O2 Gd1 O3 144.11(13) . . ?
O20 Gd1 O3 131.92(12) 1_655 . ?
O7 Gd1 O3 70.89(11) 2_446 . ?
O1 Gd1 O3 67.79(11) 4_575 . ?
O6 Gd1 O3 67.47(12) 4_576 . ?
O1W Gd1 O3 129.20(14) . . ?
O12 Gd1 O3 65.92(11) . . ?
O2 Gd1 O11 76.84(15) . . ?
O20 Gd1 O11 69.79(13) 1_655 . ?
O7 Gd1 O11 155.24(12) 2_446 . ?
O1 Gd1 O11 117.21(12) 4_575 . ?
O6 Gd1 O11 69.93(11) 4_576 . ?
O1W Gd1 O11 133.56(14) . . ?
O12 Gd1 O11 51.91(12) . . ?
O3 Gd1 O11 96.30(12) . . ?
O2 Gd1 C4 100.50(16) . . ?
O20 Gd1 C4 64.40(14) 1_655 . ?
O7 Gd1 C4 154.04(14) 2_446 . ?
O1 Gd1 C4 91.66(14) 4_575 . ?
O6 Gd1 C4 85.02(13) 4_576 . ?
O1W Gd1 C4 136.55(14) . . ?
O12 Gd1 C4 26.46(13) . . ?
O3 Gd1 C4 83.16(13) . . ?
O11 Gd1 C4 25.79(13) . . ?
O2 Gd1 Gd3 165.85(12) . . ?
O20 Gd1 Gd3 94.38(9) 1_655 . ?
O7 Gd1 Gd3 92.62(9) 2_446 . ?
O1 Gd1 Gd3 40.77(8) 4_575 . ?
O6 Gd1 Gd3 99.75(9) 4_576 . ?
O1W Gd1 Gd3 119.56(14) . . ?
O12 Gd1 Gd3 39.69(8) . . ?
O3 Gd1 Gd3 38.12(8) . . ?
O11 Gd1 Gd3 89.11(9) . . ?
C4 Gd1 Gd3 65.37(11) . . ?
O2 Gd1 Gd2 111.26(11) . . ?
O20 Gd1 Gd2 138.76(9) 1_655 . ?
O7 Gd1 Gd2 84.18(9) 2_446 . ?
O1 Gd1 Gd2 101.93(8) 4_575 . ?
O6 Gd1 Gd2 34.41(8) 4_576 . ?
O1W Gd1 Gd2 148.98(10) . . ?
O12 Gd1 Gd2 72.34(8) . . ?
O3 Gd1 Gd2 34.92(8) . . ?
O11 Gd1 Gd2 74.10(9) . . ?
C4 Gd1 Gd2 74.40(10) . . ?
Gd3 Gd1 Gd2 65.501(18) . . ?
O19 Gd2 O3 148.68(12) . . ?
O19 Gd2 O6 141.58(12) . 4_576 ?
O3 Gd2 O6 69.73(12) . 4_576 ?
O19 Gd2 O18 87.14(13) . . ?
O3 Gd2 O18 84.14(12) . . ?
O6 Gd2 O18 101.60(12) 4_576 . ?
O19 Gd2 O5 71.37(13) . . ?
O3 Gd2 O5 77.32(12) . . ?
O6 Gd2 O5 147.03(12) 4_576 . ?
O18 Gd2 O5 73.33(14) . . ?
O19 Gd2 O13 76.34(14) . 2_346 ?
O3 Gd2 O13 92.88(14) . 2_346 ?
O6 Gd2 O13 112.13(12) 4_576 2_346 ?
O18 Gd2 O13 142.77(14) . 2_346 ?
O5 Gd2 O13 69.84(14) . 2_346 ?
O19 Gd2 O4 78.83(12) . 4_576 ?
O3 Gd2 O4 126.85(11) . 4_576 ?
O6 Gd2 O4 68.81(12) 4_576 4_576 ?
O18 Gd2 O4 135.74(12) . 4_576 ?
O5 Gd2 O4 137.19(13) . 4_576 ?
O13 Gd2 O4 73.80(14) 2_346 4_576 ?
O19 Gd2 O2W 73.44(13) . . ?
O3 Gd2 O2W 127.77(13) . . ?
O6 Gd2 O2W 76.98(12) 4_576 . ?
O18 Gd2 O2W 64.27(14) . . ?
O5 Gd2 O2W 125.24(13) . . ?
O13 Gd2 O2W 137.43(15) 2_346 . ?
O4 Gd2 O2W 71.50(13) 4_576 . ?
O19 Gd2 O14 117.03(12) . 2_346 ?
O3 Gd2 O14 71.44(11) . 2_346 ?
O6 Gd2 O14 64.55(10) 4_576 2_346 ?
O18 Gd2 O14 154.79(12) . 2_346 ?
O5 Gd2 O14 106.22(12) . 2_346 ?
O13 Gd2 O14 47.96(12) 2_346 2_346 ?
O4 Gd2 O14 61.49(11) 4_576 2_346 ?
O2W Gd2 O14 126.93(12) . 2_346 ?
O19 Gd2 C33 96.17(15) . 2_346 ?
O3 Gd2 C33 82.13(14) . 2_346 ?
O6 Gd2 C33 88.92(13) 4_576 2_346 ?
O18 Gd2 C33 158.61(14) . 2_346 ?
O5 Gd2 C33 87.67(14) . 2_346 ?
O13 Gd2 C33 23.36(14) 2_346 2_346 ?
O4 Gd2 C33 65.42(13) 4_576 2_346 ?
O2W Gd2 C33 136.89(14) . 2_346 ?
O14 Gd2 C33 24.61(12) 2_346 2_346 ?
O19 Gd2 Gd3 117.33(9) . 4_576 ?
O3 Gd2 Gd3 88.95(8) . 4_576 ?
O6 Gd2 Gd3 36.78(8) 4_576 4_576 ?
O18 Gd2 Gd3 136.30(10) . 4_576 ?
O5 Gd2 Gd3 146.34(10) . 4_576 ?
O13 Gd2 Gd3 80.51(10) 2_346 4_576 ?
O4 Gd2 Gd3 38.73(8) 4_576 4_576 ?
O2W Gd2 Gd3 87.44(10) . 4_576 ?
O14 Gd2 Gd3 40.15(8) 2_346 4_576 ?
C33 Gd2 Gd3 59.82(10) 2_346 4_576 ?
O19 Gd2 Gd1 169.69(9) . . ?
O3 Gd2 Gd1 36.87(8) . . ?
O6 Gd2 Gd1 34.81(8) 4_576 . ?
O18 Gd2 Gd1 85.20(10) . . ?
O5 Gd2 Gd1 112.77(9) . . ?
O13 Gd2 Gd1 113.86(11) 2_346 . ?
O4 Gd2 Gd1 102.02(8) 4_576 . ?
O2W Gd2 Gd1 96.97(10) . . ?
O14 Gd2 Gd1 71.59(7) 2_346 . ?
C33 Gd2 Gd1 93.48(11) 2_346 . ?
Gd3 Gd2 Gd1 64.916(15) 4_576 . ?
O8 Gd3 O17 97.59(13) 3_476 . ?
O8 Gd3 O3 142.71(12) 3_476 . ?
O17 Gd3 O3 96.60(13) . . ?
O8 Gd3 O6 88.25(12) 3_476 . ?
O17 Gd3 O6 144.83(12) . . ?
O3 Gd3 O6 99.44(12) . . ?
O8 Gd3 O12 82.15(13) 3_476 . ?
O17 Gd3 O12 74.13(12) . . ?
O3 Gd3 O12 68.94(12) . . ?
O6 Gd3 O12 140.99(11) . . ?
O8 Gd3 O4 138.90(13) 3_476 . ?
O17 Gd3 O4 84.26(13) . . ?
O3 Gd3 O4 76.77(12) . . ?
O6 Gd3 O4 69.41(12) . . ?
O12 Gd3 O4 136.44(12) . . ?
O8 Gd3 O14 72.65(13) 3_476 3_376 ?
O17 Gd3 O14 76.96(13) . 3_376 ?
O3 Gd3 O14 144.41(12) . 3_376 ?
O6 Gd3 O14 71.78(12) . 3_376 ?
O12 Gd3 O14 138.37(12) . 3_376 ?
O4 Gd3 O14 67.81(12) . 3_376 ?
O8 Gd3 O1 78.21(12) 3_476 4_575 ?
O17 Gd3 O1 140.70(12) . 4_575 ?
O3 Gd3 O1 69.09(11) . 4_575 ?
O6 Gd3 O1 74.46(11) . 4_575 ?
O12 Gd3 O1 66.59(11) . 4_575 ?
O4 Gd3 O1 124.41(11) . 4_575 ?
O14 Gd3 O1 135.49(12) 3_376 4_575 ?
O8 Gd3 Gd1 101.75(9) 3_476 . ?
O17 Gd3 Gd1 106.25(10) . . ?
O3 Gd3 Gd1 41.03(8) . . ?
O6 Gd3 Gd1 106.40(8) . . ?
O12 Gd3 Gd1 40.56(8) . . ?
O4 Gd3 Gd1 117.21(9) . . ?
O14 Gd3 Gd1 174.02(9) 3_376 . ?
O1 Gd3 Gd1 39.46(8) 4_575 . ?
O8 Gd3 Gd2 104.14(9) 3_476 4_575 ?
O17 Gd3 Gd2 108.27(10) . 4_575 ?
O3 Gd3 Gd2 103.79(9) . 4_575 ?
O6 Gd3 Gd2 37.33(8) . 4_575 ?
O12 Gd3 Gd2 172.69(8) . 4_575 ?
O4 Gd3 Gd2 38.86(8) . 4_575 ?
O14 Gd3 Gd2 48.47(9) 3_376 4_575 ?
O1 Gd3 Gd2 110.64(8) 4_575 4_575 ?
Gd1 Gd3 Gd2 133.05(2) . 4_575 ?
O2 C1 O1 128.2(5) . . ?
O2 C1 H1A 115.9 . . ?
O1 C1 H1A 115.9 . . ?
O5 C2 O4 127.7(5) . . ?
O5 C2 H2A 116.1 . . ?
O4 C2 H2A 116.1 . . ?
O20 C3 O19 127.7(5) . . ?
O20 C3 H3A 116.1 . . ?
O19 C3 H3A 116.1 . . ?
O11 C4 O12 120.6(4) . . ?
O11 C4 C5 121.4(5) . . ?
O12 C4 C5 117.8(5) . . ?
O11 C4 Gd1 61.9(3) . . ?
O12 C4 Gd1 59.9(2) . . ?
C5 C4 Gd1 163.9(4) . . ?
C10 C5 C6 118.1(5) . . ?
C10 C5 C4 118.4(5) . . ?
C6 C5 C4 123.5(5) . . ?
O10 C6 C7 124.0(5) . . ?
O10 C6 C5 116.3(5) . . ?
C7 C6 C5 119.6(5) . . ?
C6 C7 C8 122.4(5) . . ?
C6 C7 H7A 118.8 . . ?
C8 C7 H7A 118.8 . . ?
C7 C8 C9 117.8(5) . . ?
C7 C8 C11 121.9(5) . . ?
C9 C8 C11 120.3(5) . . ?
C10 C9 C8 120.1(5) . . ?
C10 C9 H9A 120.0 . . ?
C8 C9 H9A 120.0 . . ?
C5 C10 C9 122.1(5) . . ?
C5 C10 H10A 119.0 . . ?
C9 C10 H10A 119.0 . . ?
C12 C11 C16 117.9(5) . . ?
C12 C11 C8 122.4(5) . . ?
C16 C11 C8 119.7(5) . . ?
C13 C12 C11 122.0(5) . . ?
C13 C12 H12A 119.0 . . ?
C11 C12 H12A 119.0 . . ?
O9 C13 C12 123.4(5) . . ?
O9 C13 C14 116.5(4) . . ?
C12 C13 C14 120.0(5) . . ?
C15 C14 C13 118.7(5) . . ?
C15 C14 C17 117.0(5) . . ?
C13 C14 C17 124.1(5) . . ?
C16 C15 C14 120.7(5) . . ?
C16 C15 H15A 119.7 . . ?
C14 C15 H15A 119.7 . . ?
C15 C16 C11 120.6(5) . . ?
C15 C16 H16A 119.7 . . ?
C11 C16 H16A 119.7 . . ?
O7 C17 O8 124.2(5) . . ?
O7 C17 C14 118.9(5) . . ?
O8 C17 C14 116.9(5) . . ?
O9 C18 H18A 109.5 . . ?
O9 C18 H18B 109.5 . . ?
H18A C18 H18B 109.5 . . ?
O9 C18 H18C 109.5 . . ?
H18A C18 H18C 109.5 . . ?
H18B C18 H18C 109.5 . . ?
O10 C19 H19A 109.5 . . ?
O10 C19 H19B 109.5 . . ?
H19A C19 H19B 109.5 . . ?
O10 C19 H19C 109.5 . . ?
H19A C19 H19C 109.5 . . ?
H19B C19 H19C 109.5 . . ?
O17 C20 O18 124.0(5) . . ?
O17 C20 C21 116.7(5) . . ?
O18 C20 C21 119.3(5) . . ?
C26 C21 C22 116.2(5) . . ?
C26 C21 C20 117.8(5) . . ?
C22 C21 C20 126.0(5) . . ?
O16 C22 C23 121.3(5) . . ?
O16 C22 C21 117.7(5) . . ?
C23 C22 C21 121.0(5) . . ?
C22 C23 C24 121.3(6) . . ?
C22 C23 H23A 119.4 . . ?
C24 C23 H23A 119.4 . . ?
C25 C24 C23 118.1(5) . . ?
C25 C24 C27 121.9(6) . . ?
C23 C24 C27 119.9(5) . . ?
C26 C25 C24 120.1(6) . . ?
C26 C25 H25A 119.9 . . ?
C24 C25 H25A 119.9 . . ?
C25 C26 C21 123.4(6) . . ?
C25 C26 H26A 118.3 . . ?
C21 C26 H26A 118.3 . . ?
C32 C27 C28 118.3(5) . . ?
C32 C27 C24 121.4(5) . . ?
C28 C27 C24 120.3(5) . . ?
C29 C28 C27 120.3(6) . . ?
C29 C28 H28A 119.8 . . ?
C27 C28 H28A 119.8 . . ?
C28 C29 O15 123.3(5) . . ?
C28 C29 C30 121.3(5) . . ?
O15 C29 C30 115.4(5) . . ?
C31 C30 C29 118.1(5) . . ?
C31 C30 C33 119.5(5) . . ?
C29 C30 C33 122.4(5) . . ?
C30 C31 C32 121.8(6) . . ?
C30 C31 H31A 119.1 . . ?
C32 C31 H31A 119.1 . . ?
C31 C32 C27 120.1(6) . . ?
C31 C32 H32A 120.0 . . ?
C27 C32 H32A 120.0 . . ?
O13 C33 O14 122.6(5) . . ?
O13 C33 C30 119.4(5) . . ?
O14 C33 C30 118.0(5) . . ?
O13 C33 Gd2 51.7(3) . 2_356 ?
O14 C33 Gd2 70.9(3) . 2_356 ?
C30 C33 Gd2 171.1(4) . 2_356 ?
O15 C34 H34A 109.5 . . ?
O15 C34 H34B 109.5 . . ?
H34A C34 H34B 109.5 . . ?
O15 C34 H34C 109.5 . . ?
H34A C34 H34C 109.5 . . ?
H34B C34 H34C 109.5 . . ?
O16 C35 H35A 109.5 . . ?
O16 C35 H35B 109.5 . . ?
H35A C35 H35B 109.5 . . ?
O16 C35 H35C 109.5 . . ?
H35A C35 H35C 109.5 . . ?
H35B C35 H35C 109.5 . . ?
Gd1 O1W H1WA 112(4) . . ?
Gd1 O1W H1WB 135(4) . . ?
H1WA O1W H1WB 113(3) . . ?
Gd2 O2W H2WA 120(5) . . ?
Gd2 O2W H2WB 94(4) . . ?
H2WA O2W H2WB 120(4) . . ?
C1 O1 Gd1 125.4(3) . 4_576 ?
C1 O1 Gd3 133.5(4) . 4_576 ?
Gd1 O1 Gd3 99.76(12) 4_576 4_576 ?
C1 O2 Gd1 141.6(4) . . ?
Gd3 O3 Gd2 123.32(13) . . ?
Gd3 O3 Gd1 100.85(12) . . ?
Gd2 O3 Gd1 108.20(13) . . ?
C2 O4 Gd3 126.1(3) . . ?
C2 O4 Gd2 130.4(3) . 4_575 ?
Gd3 O4 Gd2 102.41(13) . 4_575 ?
C2 O5 Gd2 140.9(4) . . ?
Gd3 O6 Gd2 105.89(12) . 4_575 ?
Gd3 O6 Gd1 121.17(13) . 4_575 ?
Gd2 O6 Gd1 110.78(14) 4_575 4_575 ?
C17 O7 Gd1 127.8(3) . 2_456 ?
C17 O8 Gd3 132.8(3) . 3_476 ?
C13 O9 C18 119.0(4) . . ?
C6 O10 C19 119.4(4) . . ?
C4 O11 Gd1 92.3(3) . . ?
C4 O12 Gd3 158.4(3) . . ?
C4 O12 Gd1 93.6(3) . . ?
Gd3 O12 Gd1 99.75(12) . . ?
C33 O13 Gd2 104.9(3) . 2_356 ?
C33 O14 Gd3 135.6(4) . 3_376 ?
C33 O14 Gd2 84.5(3) . 2_356 ?
Gd3 O14 Gd2 91.37(12) 3_376 2_356 ?
C29 O15 C34 119.1(5) . . ?
C22 O16 C35 119.4(5) . . ?
C20 O17 Gd3 131.4(3) . . ?
C20 O18 Gd2 145.5(3) . . ?
C3 O19 Gd2 132.0(4) . . ?
C3 O20 Gd1 141.3(4) . 1_455 ?

loop_
_geom_bond_atom_site_label_1
_geom_bond_atom_site_label_2
_geom_bond_distance
_geom_bond_site_symmetry_2
_geom_bond_publ_flag
Gd1 O2 2.345(4) . ?
Gd1 O20 2.414(4) 1_655 ?
Gd1 O7 2.415(4) 2_446 ?
Gd1 O1 2.425(4) 4_575 ?
Gd1 O6 2.430(3) 4_576 ?
Gd1 O1W 2.467(4) . ?
Gd1 O12 2.481(3) . ?
Gd1 O3 2.514(3) . ?
Gd1 O11 2.527(4) . ?
Gd1 C4 2.862(5) . ?
Gd1 Gd3 3.7606(12) . ?
Gd1 Gd2 3.9795(16) . ?
Gd2 O19 2.347(4) . ?
Gd2 O3 2.398(3) . ?
Gd2 O6 2.405(3) 4_576 ?
Gd2 O18 2.406(4) . ?
Gd2 O5 2.435(4) . ?
Gd2 O13 2.445(4) 2_346 ?
Gd2 O4 2.451(4) 4_576 ?
Gd2 O2W 2.527(4) . ?
Gd2 O14 2.857(4) 2_346 ?
Gd2 C33 3.011(5) 2_346 ?
Gd2 Gd3 3.8153(10) 4_576 ?
Gd3 O8 2.335(4) 3_476 ?
Gd3 O17 2.338(4) . ?
Gd3 O3 2.364(3) . ?
Gd3 O6 2.375(3) . ?
Gd3 O12 2.437(4) . ?
Gd3 O4 2.444(4) . ?
Gd3 O14 2.461(4) 3_376 ?
Gd3 O1 2.492(3) 4_575 ?
Gd3 Gd2 3.8153(10) 4_575 ?
C1 O2 1.209(7) . ?
C1 O1 1.253(6) . ?
C1 H1A 0.9300 . ?
C2 O5 1.220(7) . ?
C2 O4 1.269(6) . ?
C2 H2A 0.9300 . ?
C3 O20 1.232(6) . ?
C3 O19 1.233(6) . ?
C3 H3A 0.9300 . ?
C4 O11 1.246(6) . ?
C4 O12 1.278(6) . ?
C4 C5 1.477(7) . ?
C5 C10 1.374(8) . ?
C5 C6 1.408(7) . ?
C6 O10 1.366(7) . ?
C6 C7 1.378(7) . ?
C7 C8 1.384(8) . ?
C7 H7A 0.9300 . ?
C8 C9 1.399(8) . ?
C8 C11 1.483(7) . ?
C9 C10 1.385(8) . ?
C9 H9A 0.9300 . ?
C10 H10A 0.9300 . ?
C11 C12 1.380(8) . ?
C11 C16 1.404(8) . ?
C12 C13 1.380(7) . ?
C12 H12A 0.9300 . ?
C13 O9 1.371(6) . ?
C13 C14 1.395(7) . ?
C14 C15 1.394(7) . ?
C14 C17 1.501(7) . ?
C15 C16 1.384(7) . ?
C15 H15A 0.9300 . ?
C16 H16A 0.9300 . ?
C17 O7 1.253(6) . ?
C17 O8 1.256(6) . ?
C18 O9 1.437(7) . ?
C18 H18A 0.9600 . ?
C18 H18B 0.9600 . ?
C18 H18C 0.9600 . ?
C19 O10 1.407(7) . ?
C19 H19A 0.9600 . ?
C19 H19B 0.9600 . ?
C19 H19C 0.9600 . ?
C20 O17 1.253(7) . ?
C20 O18 1.269(7) . ?
C20 C21 1.489(7) . ?
C21 C26 1.398(8) . ?
C21 C22 1.408(8) . ?
C22 O16 1.369(7) . ?
C22 C23 1.391(8) . ?
C23 C24 1.403(8) . ?
C23 H23A 0.9300 . ?
C24 C25 1.389(8) . ?
C24 C27 1.497(7) . ?
C25 C26 1.377(8) . ?
C25 H25A 0.9300 . ?
C26 H26A 0.9300 . ?
C27 C32 1.395(8) . ?
C27 C28 1.409(8) . ?
C28 C29 1.370(8) . ?
C28 H28A 0.9300 . ?
C29 O15 1.384(7) . ?
C29 C30 1.394(8) . ?
C30 C31 1.378(8) . ?
C30 C33 1.507(7) . ?
C31 C32 1.381(8) . ?
C31 H31A 0.9300 . ?
C32 H32A 0.9300 . ?
C33 O13 1.235(7) . ?
C33 O14 1.259(6) . ?
C33 Gd2 3.011(5) 2_356 ?
C34 O15 1.414(8) . ?
C34 H34A 0.9600 . ?
C34 H34B 0.9600 . ?
C34 H34C 0.9600 . ?
C35 O16 1.421(9) . ?
C35 H35A 0.9600 . ?
C35 H35B 0.9600 . ?
C35 H35C 0.9600 . ?
O1W H1WA 0.86(2) . ?
O1W H1WB 0.87(2) . ?
O2W H2WA 0.843(19) . ?
O2W H2WB 0.842(19) . ?
O1 Gd1 2.425(4) 4_576 ?
O1 Gd3 2.492(3) 4_576 ?
O4 Gd2 2.451(4) 4_575 ?
O6 Gd2 2.405(3) 4_575 ?
O6 Gd1 2.430(3) 4_575 ?
O7 Gd1 2.415(3) 2_456 ?
O8 Gd3 2.335(4) 3_476 ?
O13 Gd2 2.445(4) 2_356 ?
O14 Gd3 2.461(4) 3_376 ?
O14 Gd2 2.857(4) 2_356 ?
O20 Gd1 2.414(4) 1_455 ?
